data_7023132
loop_
_publ_author_name
'Suman, Kumari'
Rajnikant,
'Gupta, Vivek K.'
'Sarkar, Madhushree'

_publ_section_title
;
 Cooperative effect of &quot;flexible&quot; interaction and
 &quot;flexible&quot; framework in reversible intake and removal of
 aromatic guest molecules.
;
_journal_issue 23
_journal_name_full 'Dalton transactions (Cambridge, England : 2003)'
_journal_page_first 8492
_journal_page_last 8497
_journal_paper_doi 10.1039/c3dt50772f
_journal_volume 42
_journal_year 2013
_chemical_formula_moiety 'C28 H32 Cu N8 O6, 2(F6 P)'
_chemical_formula_sum 'C28 H32 Cu F12 N8 O6 P2'
_chemical_formula_weight 930.10
_chemical_name_systematic
;
catena-poly[diaquabis-\m-{N, N'-bis(3-pyridyl)ethanediamido}
copper (II) hexaflurophosphate]
;
_space_group_IT_number 2
_symmetry_cell_setting triclinic
_symmetry_space_group_name_Hall '-P 1'
_symmetry_space_group_name_H-M 'P -1'
_atom_sites_solution_hydrogens geom
_atom_sites_solution_primary direct
_atom_sites_solution_secondary difmap
_audit_creation_method SHELXL-97
_cell_angle_alpha 82.786(2)
_cell_angle_beta 70.994(3)
_cell_angle_gamma 86.460(2)
_cell_formula_units_Z 1
_cell_length_a 8.8145(3)
_cell_length_b 9.5878(3)
_cell_length_c 11.3029(3)
_cell_measurement_reflns_used 13157
_cell_measurement_temperature 293(2)
_cell_measurement_theta_max 29.0553
_cell_measurement_theta_min 3.5128
_cell_volume 895.78(5)
_computing_cell_refinement 'CrysAlisPro (Oxford Diffraction,2010)'
_computing_data_collection 'CrysAlisPro (Oxford Diffraction,2010)'
_computing_data_reduction 'CrysAlisPro (Oxford Diffraction,2010)'
_computing_molecular_graphics 'ORTEP3 (Farrugia, 1997)'
_computing_publication_material PLATON(Spek,2009)
_computing_structure_refinement 'SHELXL-97 (Sheldrick, 2008)'
_computing_structure_solution 'SHELXS-97 (Sheldrick, 2008)'
_diffrn_ambient_temperature 293(2)
_diffrn_detector_area_resol_mean 16.1049
_diffrn_measured_fraction_theta_full 0.997
_diffrn_measured_fraction_theta_max 0.997
_diffrn_measurement_device_type 'Xcalibur, Sapphire3'
_diffrn_measurement_method 'omega scans'
_diffrn_radiation_monochromator graphite
_diffrn_radiation_source 'fine-focus sealed tube'
_diffrn_radiation_type MoK\a
_diffrn_radiation_wavelength 0.71073
_diffrn_reflns_av_R_equivalents 0.0351
_diffrn_reflns_av_sigmaI/netI 0.0209
_diffrn_reflns_limit_h_max 10
_diffrn_reflns_limit_h_min -10
_diffrn_reflns_limit_k_max 11
_diffrn_reflns_limit_k_min -11
_diffrn_reflns_limit_l_max 13
_diffrn_reflns_limit_l_min -13
_diffrn_reflns_number 21349
_diffrn_reflns_theta_full 26.00
_diffrn_reflns_theta_max 26.00
_diffrn_reflns_theta_min 3.52
_diffrn_standards_decay_% 0
_diffrn_standards_interval_count 0
_diffrn_standards_interval_time 0
_diffrn_standards_number 0
_exptl_absorpt_coefficient_mu 0.816
_exptl_absorpt_correction_T_max 1.00000
_exptl_absorpt_correction_T_min 0.91131
_exptl_absorpt_correction_type multi-scan
_exptl_absorpt_process_details
;
CrysAlisPro, Oxford Diffraction Ltd.,
Version 1.171.34.40 (release 27-08-2010 CrysAlis171 .NET)
(compiled Aug 27 2010,11:50:40)
Empirical absorption correction using spherical harmonics,
implemented in SCALE3 ABSPACK scaling algorithm.
;
_exptl_crystal_colour white
_exptl_crystal_density_diffrn 1.724
_exptl_crystal_density_method 'not measured'
_exptl_crystal_description block
_exptl_crystal_F_000 471
_exptl_crystal_size_max 0.3
_exptl_crystal_size_mid 0.2
_exptl_crystal_size_min 0.2
_refine_diff_density_max 0.495
_refine_diff_density_min -0.480
_refine_diff_density_rms 0.069
_refine_ls_extinction_method none
_refine_ls_goodness_of_fit_ref 1.055
_refine_ls_hydrogen_treatment mixed
_refine_ls_matrix_type full
_refine_ls_number_parameters 300
_refine_ls_number_reflns 3515
_refine_ls_number_restraints 0
_refine_ls_restrained_S_all 1.055
_refine_ls_R_factor_all 0.0430
_refine_ls_R_factor_gt 0.0392
_refine_ls_shift/su_max 0.003
_refine_ls_shift/su_mean 0.000
_refine_ls_structure_factor_coef Fsqd
_refine_ls_weighting_details 'calc w=1/[\s^2^(Fo^2^)+(0.0569P)^2^+0.8847P] where P=(Fo^2^+2Fc^2^)/3'
_refine_ls_weighting_scheme calc
_refine_ls_wR_factor_gt 0.1025
_refine_ls_wR_factor_ref 0.1058
_reflns_number_gt 3215
_reflns_number_total 3515
_reflns_threshold_expression >2sigma(I)
_cod_data_source_file c3dt50772f.txt
_cod_data_source_block cua8pf6
_cod_database_code 7023132

loop_
_symmetry_equiv_pos_as_xyz
'x, y, z'
'-x, -y, -z'

loop_
_atom_site_label
_atom_site_type_symbol
_atom_site_fract_x
_atom_site_fract_y
_atom_site_fract_z
_atom_site_U_iso_or_equiv
_atom_site_adp_type
_atom_site_occupancy
_atom_site_symmetry_multiplicity
_atom_site_calc_flag
_atom_site_refinement_flags
_atom_site_disorder_assembly
_atom_site_disorder_group
Cu1 Cu -0.5000 0.0000 0.5000 0.02037(13) Uani 1 2 d S . .
O4 O 0.3247(2) 0.1491(2) 0.20839(17) 0.0370(4) Uani 1 1 d . . .
O8 O 0.4830(2) 0.29111(17) -0.25288(16) 0.0329(4) Uani 1 1 d . . .
O17 O -0.4419(2) -0.0181(2) 0.27728(17) 0.0270(4) Uani 1 1 d . . .
N3 N 0.0834(2) 0.1529(2) 0.17847(19) 0.0280(4) Uani 1 1 d . . .
N7 N 0.4550(3) 0.5167(2) -0.2113(2) 0.0306(5) Uani 1 1 d . . .
N21 N -0.2657(2) 0.07058(19) 0.45585(18) 0.0222(4) Uani 1 1 d . . .
N27 N 0.5721(2) 0.79721(19) -0.46942(17) 0.0208(4) Uani 1 1 d . . .
C1 C 0.3213(3) 0.1816(2) -0.0040(2) 0.0255(5) Uani 1 1 d . . .
H1A H 0.2553 0.1425 -0.0451 0.031 Uiso 1 1 calc R . .
H1B H 0.4266 0.1362 -0.0292 0.031 Uiso 1 1 calc R . .
C2 C 0.2456(3) 0.1572(2) 0.1370(2) 0.0233(5) Uani 1 1 d . . .
C5 C 0.3357(3) 0.3397(2) -0.0417(2) 0.0297(5) Uani 1 1 d . . .
H5A H 0.2289 0.3817 -0.0255 0.036 Uiso 1 1 calc R . .
H5B H 0.3866 0.3793 0.0103 0.036 Uiso 1 1 calc R . .
C6 C 0.4310(3) 0.3770(2) -0.1781(2) 0.0233(5) Uani 1 1 d . . .
C19 C -0.0142(3) 0.1431(2) 0.3051(2) 0.0231(5) Uani 1 1 d . . .
C20 C -0.1616(3) 0.0805(2) 0.3379(2) 0.0230(5) Uani 1 1 d . . .
H20 H -0.1899 0.0436 0.2759 0.028 Uiso 1 1 calc R . .
C22 C -0.2211(3) 0.1201(3) 0.5448(2) 0.0281(5) Uani 1 1 d . . .
H22 H -0.2905 0.1110 0.6272 0.034 Uiso 1 1 calc R . .
C23 C -0.0767(3) 0.1839(3) 0.5189(2) 0.0332(6) Uani 1 1 d . . .
H23 H -0.0502 0.2177 0.5830 0.040 Uiso 1 1 calc R . .
C24 C 0.0288(3) 0.1976(3) 0.3976(2) 0.0313(5) Uani 1 1 d . . .
H24 H 0.1261 0.2421 0.3783 0.038 Uiso 1 1 calc R . .
C25 C 0.5388(3) 0.5823(2) -0.3315(2) 0.0233(5) Uani 1 1 d . . .
C26 C 0.4979(3) 0.7207(2) -0.3605(2) 0.0223(4) Uani 1 1 d . . .
H26 H 0.4144 0.7630 -0.3012 0.027 Uiso 1 1 calc R . .
C28 C 0.6909(3) 0.7348(2) -0.5554(2) 0.0246(5) Uani 1 1 d . . .
H28 H 0.7433 0.7864 -0.6317 0.029 Uiso 1 1 calc R . .
C29 C 0.7374(3) 0.5971(3) -0.5340(2) 0.0306(5) Uani 1 1 d . . .
H29 H 0.8195 0.5568 -0.5958 0.037 Uiso 1 1 calc R . .
C30 C 0.6623(3) 0.5182(2) -0.4208(2) 0.0316(5) Uani 1 1 d . . .
H30 H 0.6934 0.4252 -0.4048 0.038 Uiso 1 1 calc R . .
P1 P 0.14664(9) 0.73958(8) 0.08569(7) 0.0392(2) Uani 1 1 d . . .
F1 F 0.2353(4) 0.8426(3) 0.1387(4) 0.0875(12) Uani 0.852(5) 1 d P A 1
F2 F 0.1161(6) 0.8668(4) -0.0051(4) 0.1145(17) Uani 0.852(5) 1 d P A 1
F3 F -0.0175(5) 0.7784(7) 0.1805(5) 0.160(2) Uani 0.852(5) 1 d P A 1
F4 F 0.0677(5) 0.6410(4) 0.0235(6) 0.1154(17) Uani 0.852(5) 1 d P A 1
F5 F 0.1607(9) 0.6181(5) 0.1881(6) 0.168(3) Uani 0.852(5) 1 d P A 1
F6 F 0.3130(4) 0.6902(6) 0.0039(5) 0.149(2) Uani 0.852(5) 1 d P A 1
F2A F 0.208(3) 0.725(2) -0.064(2) 0.103(7) Uiso 0.148(5) 1 d P A 2
F4A F 0.276(3) 0.846(3) 0.020(3) 0.124(9) Uiso 0.148(5) 1 d P A 2
F3A F 0.2473(15) 0.6225(13) 0.1163(13) 0.036(3) Uiso 0.148(5) 1 d P A 2
F6A F 0.014(2) 0.8406(19) 0.079(2) 0.069(5) Uiso 0.148(5) 1 d P A 2
F5A F 0.127(3) 0.779(3) 0.204(2) 0.112(8) Uiso 0.148(5) 1 d P A 2
F1A F 0.024(4) 0.636(4) 0.117(3) 0.141(12) Uiso 0.148(5) 1 d P A 2
H7 H 0.407(3) 0.566(3) -0.162(3) 0.026(7) Uiso 1 1 d . . .
H171 H -0.443(4) -0.092(4) 0.256(3) 0.035(8) Uiso 1 1 d . . .
H172 H -0.490(4) 0.032(4) 0.239(3) 0.038(9) Uiso 1 1 d . . .
H3 H 0.039(4) 0.151(3) 0.127(3) 0.037(8) Uiso 1 1 d . . .

loop_
_atom_site_aniso_label
_atom_site_aniso_U_11
_atom_site_aniso_U_22
_atom_site_aniso_U_33
_atom_site_aniso_U_23
_atom_site_aniso_U_13
_atom_site_aniso_U_12
Cu1 0.0176(2) 0.0151(2) 0.0243(2) 0.00384(14) -0.00305(15) -0.00187(13)
O4 0.0243(9) 0.0568(12) 0.0295(9) -0.0001(8) -0.0099(7) 0.0008(8)
O8 0.0474(11) 0.0201(8) 0.0261(9) -0.0012(7) -0.0040(8) -0.0067(7)
O17 0.0319(9) 0.0221(9) 0.0292(9) -0.0036(7) -0.0124(7) -0.0018(7)
N3 0.0233(10) 0.0411(12) 0.0190(10) 0.0002(8) -0.0063(8) -0.0072(8)
N7 0.0434(12) 0.0167(9) 0.0232(10) -0.0008(8) -0.0001(9) 0.0020(9)
N21 0.0196(9) 0.0197(9) 0.0236(9) 0.0029(7) -0.0035(7) -0.0021(7)
N27 0.0216(9) 0.0179(9) 0.0215(9) 0.0007(7) -0.0056(7) -0.0029(7)
C1 0.0263(12) 0.0235(11) 0.0215(11) 0.0022(9) -0.0019(9) -0.0035(9)
C2 0.0224(11) 0.0199(10) 0.0247(11) 0.0021(9) -0.0047(9) -0.0035(8)
C5 0.0350(13) 0.0230(12) 0.0246(12) 0.0014(9) -0.0021(10) -0.0014(10)
C6 0.0252(11) 0.0209(11) 0.0233(11) 0.0012(9) -0.0083(9) -0.0012(9)
C19 0.0206(11) 0.0258(11) 0.0207(11) 0.0008(9) -0.0047(9) -0.0023(9)
C20 0.0219(11) 0.0234(11) 0.0234(11) -0.0009(9) -0.0073(9) -0.0015(8)
C22 0.0263(12) 0.0322(12) 0.0223(11) -0.0024(9) -0.0033(9) -0.0003(10)
C23 0.0299(13) 0.0440(15) 0.0270(12) -0.0109(11) -0.0077(10) -0.0042(11)
C24 0.0229(12) 0.0405(14) 0.0301(13) -0.0072(11) -0.0053(10) -0.0092(10)
C25 0.0280(12) 0.0174(10) 0.0226(11) 0.0011(8) -0.0065(9) -0.0020(9)
C26 0.0231(11) 0.0191(10) 0.0229(11) -0.0021(8) -0.0049(9) -0.0005(8)
C28 0.0248(11) 0.0248(11) 0.0213(11) 0.0013(9) -0.0044(9) -0.0038(9)
C29 0.0302(12) 0.0263(12) 0.0283(12) -0.0038(10) -0.0002(10) 0.0025(10)
C30 0.0364(14) 0.0182(11) 0.0342(13) 0.0001(9) -0.0050(11) 0.0033(10)
P1 0.0356(4) 0.0448(4) 0.0396(4) -0.0113(3) -0.0141(3) 0.0061(3)
F1 0.105(3) 0.0666(18) 0.129(3) -0.0464(19) -0.079(2) 0.0143(17)
F2 0.186(5) 0.083(2) 0.109(3) 0.035(2) -0.107(3) -0.031(2)
F3 0.076(3) 0.234(6) 0.121(4) -0.048(4) 0.042(2) 0.014(3)
F4 0.119(3) 0.088(2) 0.194(5) -0.053(3) -0.110(4) -0.003(2)
F5 0.227(7) 0.132(4) 0.163(5) 0.086(4) -0.117(5) -0.043(4)
F6 0.0453(17) 0.214(5) 0.197(5) -0.164(4) -0.005(2) 0.020(2)

loop_
_atom_type_symbol
_atom_type_description
_atom_type_scat_dispersion_real
_atom_type_scat_dispersion_imag
_atom_type_scat_source
C C 0.0033 0.0016 'International Tables Vol C Tables 4.2.6.8 and 6.1.1.4'
Cu Cu 0.3201 1.2651 'International Tables Vol C Tables 4.2.6.8 and 6.1.1.4'
F F 0.0171 0.0103 'International Tables Vol C Tables 4.2.6.8 and 6.1.1.4'
N N 0.0061 0.0033 'International Tables Vol C Tables 4.2.6.8 and 6.1.1.4'
O O 0.0106 0.0060 'International Tables Vol C Tables 4.2.6.8 and 6.1.1.4'
P P 0.1023 0.0942 'International Tables Vol C Tables 4.2.6.8 and 6.1.1.4'
H H 0.0000 0.0000 'International Tables Vol C Tables 4.2.6.8 and 6.1.1.4'

loop_
_geom_angle_atom_site_label_1
_geom_angle_atom_site_label_2
_geom_angle_atom_site_label_3
_geom_angle
_geom_angle_site_symmetry_1
_geom_angle_site_symmetry_3
N27 Cu1 N27 180.00(11) 1_446 2_565
N27 Cu1 N21 91.58(7) 1_446 .
N27 Cu1 N21 88.42(7) 2_565 .
N27 Cu1 N21 88.42(7) 1_446 2_456
N27 Cu1 N21 91.58(7) 2_565 2_456
N21 Cu1 N21 180.0 . 2_456
N27 Cu1 O17 88.47(7) 1_446 2_456
N27 Cu1 O17 91.53(7) 2_565 2_456
N21 Cu1 O17 92.43(7) . 2_456
N21 Cu1 O17 87.57(7) 2_456 2_456
N27 Cu1 O17 91.53(7) 1_446 .
N27 Cu1 O17 88.47(7) 2_565 .
N21 Cu1 O17 87.57(7) . .
N21 Cu1 O17 92.43(7) 2_456 .
O17 Cu1 O17 180.0 2_456 .
Cu1 O17 H171 119(2) . .
Cu1 O17 H172 119(2) . .
H171 O17 H172 105(3) . .
C2 N3 C19 125.5(2) . .
C2 N3 H3 118(2) . .
C19 N3 H3 117(2) . .
C6 N7 C25 126.6(2) . .
C6 N7 H7 116(2) . .
C25 N7 H7 116(2) . .
C22 N21 C20 117.9(2) . .
C22 N21 Cu1 119.39(15) . .
C20 N21 Cu1 122.37(16) . .
C26 N27 C28 117.91(19) . .
C26 N27 Cu1 119.42(15) . 1_664
C28 N27 Cu1 122.66(15) . 1_664
C2 C1 C5 107.97(19) . .
C2 C1 H1A 110.1 . .
C5 C1 H1A 110.1 . .
C2 C1 H1B 110.1 . .
C5 C1 H1B 110.1 . .
H1A C1 H1B 108.4 . .
O4 C2 N3 122.6(2) . .
O4 C2 C1 122.2(2) . .
N3 C2 C1 115.1(2) . .
C6 C5 C1 113.0(2) . .
C6 C5 H5A 109.0 . .
C1 C5 H5A 109.0 . .
C6 C5 H5B 109.0 . .
C1 C5 H5B 109.0 . .
H5A C5 H5B 107.8 . .
O8 C6 N7 122.2(2) . .
O8 C6 C5 123.9(2) . .
N7 C6 C5 113.9(2) . .
C20 C19 C24 118.8(2) . .
C20 C19 N3 118.3(2) . .
C24 C19 N3 122.8(2) . .
N21 C20 C19 122.7(2) . .
N21 C20 H20 118.7 . .
C19 C20 H20 118.7 . .
N21 C22 C23 122.4(2) . .
N21 C22 H22 118.8 . .
C23 C22 H22 118.8 . .
C22 C23 C24 119.9(2) . .
C22 C23 H23 120.0 . .
C24 C23 H23 120.0 . .
C23 C24 C19 118.2(2) . .
C23 C24 H24 120.9 . .
C19 C24 H24 120.9 . .
C26 C25 C30 118.4(2) . .
C26 C25 N7 117.2(2) . .
C30 C25 N7 124.3(2) . .
N27 C26 C25 123.4(2) . .
N27 C26 H26 118.3 . .
C25 C26 H26 118.3 . .
N27 C28 C29 122.1(2) . .
N27 C28 H28 119.0 . .
C29 C28 H28 119.0 . .
C28 C29 C30 120.1(2) . .
C28 C29 H29 119.9 . .
C30 C29 H29 119.9 . .
C29 C30 C25 118.0(2) . .
C29 C30 H30 121.0 . .
C25 C30 H30 121.0 . .
F5A P1 F1A 100.6(19) . .
F5A P1 F3A 86.8(12) . .
F1A P1 F3A 85.1(15) . .
F5A P1 F6A 87.6(13) . .
F1A P1 F6A 83.8(16) . .
F3A P1 F6A 166.4(10) . .
F5A P1 F4A 93.1(16) . .
F1A P1 F4A 166.0(18) . .
F3A P1 F4A 99.0(11) . .
F6A P1 F4A 93.7(12) . .
F5A P1 F6 119.8(12) . .
F1A P1 F6 114.3(15) . .
F6A P1 F6 140.9(9) . .
F4A P1 F6 60.1(10) . .
F5A P1 F3 55.8(11) . .
F1A P1 F3 64.0(14) . .
F3A P1 F3 121.8(6) . .
F4A P1 F3 123.0(11) . .
F6 P1 F3 173.6(3) . .
F5A P1 F2 111.4(11) . .
F1A P1 F2 111.7(14) . .
F3A P1 F2 151.3(6) . .
F6 P1 F2 99.5(3) . .
F3 P1 F2 86.8(3) . .
F5A P1 F4 139.0(13) . .
F3A P1 F4 90.7(5) . .
F6A P1 F4 85.5(7) . .
F4A P1 F4 127.7(11) . .
F6 P1 F4 89.1(2) . .
F3 P1 F4 92.4(3) . .
F2 P1 F4 89.4(2) . .
F6A P1 F5 132.1(9) . .
F4A P1 F5 123.8(11) . .
F6 P1 F5 86.8(4) . .
F3 P1 F5 86.9(4) . .
F2 P1 F5 173.7(3) . .
F4 P1 F5 91.9(3) . .
F5A P1 F1 45.2(12) . .
F1A P1 F1 145.7(15) . .
F3A P1 F1 89.7(5) . .
F6A P1 F1 95.1(7) . .
F6 P1 F1 87.84(19) . .
F3 P1 F1 90.9(3) . .
F2 P1 F1 88.30(19) . .
F4 P1 F1 175.8(3) . .
F5 P1 F1 90.8(3) . .
F5A P1 F2A 164.3(15) . .
F1A P1 F2A 95.1(17) . .
F3A P1 F2A 94.6(9) . .
F6A P1 F2A 94.1(11) . .
F3 P1 F2A 133.6(9) . .
F5 P1 F2A 123.7(8) . .
F1 P1 F2A 119.1(9) . .

loop_
_geom_bond_atom_site_label_1
_geom_bond_atom_site_label_2
_geom_bond_distance
_geom_bond_site_symmetry_2
Cu1 N27 2.0310(18) 1_446
Cu1 N27 2.0310(18) 2_565
Cu1 N21 2.0952(18) .
Cu1 N21 2.0952(18) 2_456
Cu1 O17 2.4267(18) 2_456
Cu1 O17 2.4267(18) .
O4 C2 1.219(3) .
O8 C6 1.216(3) .
O17 H171 0.78(3) .
O17 H172 0.79(3) .
N3 C2 1.353(3) .
N3 C19 1.405(3) .
N3 H3 0.80(3) .
N7 C6 1.356(3) .
N7 C25 1.406(3) .
N7 H7 0.78(3) .
N21 C22 1.338(3) .
N21 C20 1.346(3) .
N27 C26 1.338(3) .
N27 C28 1.343(3) .
N27 Cu1 2.0310(18) 1_664
C1 C2 1.508(3) .
C1 C5 1.523(3) .
C1 H1A 0.9700 .
C1 H1B 0.9700 .
C5 C6 1.505(3) .
C5 H5A 0.9700 .
C5 H5B 0.9700 .
C19 C20 1.383(3) .
C19 C24 1.388(3) .
C20 H20 0.9300 .
C22 C23 1.374(4) .
C22 H22 0.9300 .
C23 C24 1.379(3) .
C23 H23 0.9300 .
C24 H24 0.9300 .
C25 C26 1.381(3) .
C25 C30 1.392(3) .
C26 H26 0.9300 .
C28 C29 1.374(3) .
C28 H28 0.9300 .
C29 C30 1.384(3) .
C29 H29 0.9300 .
C30 H30 0.9300 .
P1 F5A 1.39(2) .
P1 F1A 1.44(3) .
P1 F3A 1.465(12) .
P1 F6A 1.487(17) .
P1 F4A 1.52(3) .
P1 F6 1.539(3) .
P1 F3 1.551(3) .
P1 F2 1.561(3) .
P1 F4 1.562(3) .
P1 F5 1.565(4) .
P1 F1 1.579(3) .
P1 F2A 1.62(2) .

loop_
_geom_torsion_atom_site_label_1
_geom_torsion_atom_site_label_2
_geom_torsion_atom_site_label_3
_geom_torsion_atom_site_label_4
_geom_torsion
_geom_torsion_site_symmetry_1
N27 Cu1 N21 C22 -97.06(17) 1_446
N27 Cu1 N21 C22 82.94(17) 2_565
O17 Cu1 N21 C22 -8.52(18) 2_456
O17 Cu1 N21 C22 171.48(18) .
N27 Cu1 N21 C20 89.28(17) 1_446
N27 Cu1 N21 C20 -90.72(17) 2_565
O17 Cu1 N21 C20 177.82(17) 2_456
O17 Cu1 N21 C20 -2.18(17) .
C19 N3 C2 O4 2.0(4) .
C19 N3 C2 C1 -174.4(2) .
C5 C1 C2 O4 -86.5(3) .
C5 C1 C2 N3 89.9(2) .
C2 C1 C5 C6 171.8(2) .
C25 N7 C6 O8 0.4(4) .
C25 N7 C6 C5 -179.8(2) .
C1 C5 C6 O8 4.3(3) .
C1 C5 C6 N7 -175.5(2) .
C2 N3 C19 C20 -152.4(2) .
C2 N3 C19 C24 29.8(4) .
C22 N21 C20 C19 -2.0(3) .
Cu1 N21 C20 C19 171.71(16) .
C24 C19 C20 N21 0.3(3) .
N3 C19 C20 N21 -177.7(2) .
C20 N21 C22 C23 2.1(3) .
Cu1 N21 C22 C23 -171.79(19) .
N21 C22 C23 C24 -0.5(4) .
C22 C23 C24 C19 -1.3(4) .
C20 C19 C24 C23 1.3(4) .
N3 C19 C24 C23 179.2(2) .
C6 N7 C25 C26 154.4(2) .
C6 N7 C25 C30 -27.6(4) .
C28 N27 C26 C25 1.0(3) .
Cu1 N27 C26 C25 -179.95(17) 1_664
C30 C25 C26 N27 -0.8(4) .
N7 C25 C26 N27 177.3(2) .
C26 N27 C28 C29 -0.3(3) .
Cu1 N27 C28 C29 -179.34(18) 1_664
N27 C28 C29 C30 -0.5(4) .
C28 C29 C30 C25 0.7(4) .
C26 C25 C30 C29 0.0(4) .
N7 C25 C30 C29 -178.1(2) .
